data_1554376
loop_
_publ_author_name
'Han, Yulin'
'Ma, Shengming'

_publ_section_title
;
 Rhodium-catalyzed highly diastereoselective intramolecular [4 + 2]
 cycloaddition of 1,3-disubstituted allene-1,3-dienes
;
_journal_issue 18
_journal_name_full 'Organic Chemistry Frontiers'
_journal_page_first 2680
_journal_paper_doi 10.1039/C8QO00650D
_journal_volume 5
_journal_year 2018
_chemical_formula_moiety 'C24 H30 O4'
_chemical_formula_sum 'C24 H30 O4'
_chemical_formula_weight 382.48
_space_group_crystal_system monoclinic
_space_group_IT_number 14
_space_group_name_Hall '-P 2ybc'
_space_group_name_H-M_alt 'P 1 21/c 1'
_atom_sites_solution_hydrogens geom
_atom_sites_solution_primary direct
_audit_creation_date 2016-07-18
_audit_creation_method
;
Olex2 1.2
(compiled 2016.02.19 svn.r3266 for OlexSys, GUI svn.r5155)
;
_audit_update_record
;
2017-09-18 deposited with the CCDC.
2018-07-30 downloaded from the CCDC.
;
_cell_angle_alpha 90
_cell_angle_beta 110.151(2)
_cell_angle_gamma 90
_cell_formula_units_Z 4
_cell_length_a 8.9632(10)
_cell_length_b 26.894(3)
_cell_length_c 9.2793(10)
_cell_measurement_reflns_used 5442
_cell_measurement_temperature 130
_cell_measurement_theta_max 30.64
_cell_measurement_theta_min 2.27
_cell_volume 2099.9(4)
_computing_cell_refinement 'SAINT v7.68A (Bruker, 2009)'
_computing_data_reduction 'SAINT v7.68A (Bruker, 2009)'
_computing_molecular_graphics 'Olex2 (Dolomanov et al., 2009)'
_computing_publication_material 'Olex2 (Dolomanov et al., 2009)'
_computing_structure_refinement 'ShelXL (Sheldrick, 2015)'
_computing_structure_solution 'ShelXS (Sheldrick, 2008)'
_diffrn_ambient_temperature 130
_diffrn_measured_fraction_theta_full 0.999
_diffrn_measured_fraction_theta_max 0.986
_diffrn_measurement_device_type 'Bruker APEX-II CCD'
_diffrn_measurement_method '\f and \w scans'
_diffrn_radiation_monochromator graphite
_diffrn_radiation_type MoK\a
_diffrn_radiation_wavelength 0.71073
_diffrn_reflns_av_R_equivalents 0.0373
_diffrn_reflns_av_unetI/netI 0.0412
_diffrn_reflns_Laue_measured_fraction_full 0.999
_diffrn_reflns_Laue_measured_fraction_max 0.986
_diffrn_reflns_limit_h_max 12
_diffrn_reflns_limit_h_min -12
_diffrn_reflns_limit_k_max 38
_diffrn_reflns_limit_k_min -34
_diffrn_reflns_limit_l_max 13
_diffrn_reflns_limit_l_min -13
_diffrn_reflns_number 21185
_diffrn_reflns_point_group_measured_fraction_full 0.999
_diffrn_reflns_point_group_measured_fraction_max 0.986
_diffrn_reflns_theta_full 25.242
_diffrn_reflns_theta_max 30.925
_diffrn_reflns_theta_min 2.420
_diffrn_standards_number 0
_exptl_absorpt_coefficient_mu 0.081
_exptl_absorpt_correction_T_max 0.7461
_exptl_absorpt_correction_T_min 0.6211
_exptl_absorpt_correction_type multi-scan
_exptl_absorpt_process_details
;
SADABS-2008/1 (Bruker,2008) was used for absorption correction.
wR2(int) was 0.0626 before and 0.0454 after correction.
The Ratio of minimum to maximum transmission is 0.8325.
The \l/2 correction factor is 0.0015.
;
_exptl_crystal_colour colourless
_exptl_crystal_colour_primary colourless
_exptl_crystal_density_diffrn 1.210
_exptl_crystal_description block
_exptl_crystal_F_000 824
_exptl_crystal_size_max 0.22
_exptl_crystal_size_mid 0.2
_exptl_crystal_size_min 0.12
_refine_diff_density_max 0.352
_refine_diff_density_min -0.199
_refine_diff_density_rms 0.042
_refine_ls_extinction_method none
_refine_ls_goodness_of_fit_ref 1.013
_refine_ls_hydrogen_treatment constr
_refine_ls_matrix_type full
_refine_ls_number_parameters 256
_refine_ls_number_reflns 6552
_refine_ls_number_restraints 0
_refine_ls_restrained_S_all 1.013
_refine_ls_R_factor_all 0.0781
_refine_ls_R_factor_gt 0.0453
_refine_ls_shift/su_max 0.003
_refine_ls_shift/su_mean 0.000
_refine_ls_structure_factor_coef Fsqd
_refine_ls_weighting_details 'w=1/[\s^2^(Fo^2^)+(0.0506P)^2^+0.4595P] where P=(Fo^2^+2Fc^2^)/3'
_refine_ls_weighting_scheme calc
_refine_ls_wR_factor_gt 0.1060
_refine_ls_wR_factor_ref 0.1227
_reflns_Friedel_coverage 0.000
_reflns_number_gt 4462
_reflns_number_total 6552
_reflns_threshold_expression 'I > 2\s(I)'
_cod_data_source_file c8qo00650d2.cif
_cod_data_source_block mo_dm16454_0m
_cod_database_code 1554376
_shelx_space_group_comment
;
The symmetry employed for this shelxl refinement is uniquely defined
by the following loop, which should always be used as a source of
symmetry information in preference to the above space-group names.
They are only intended as comments.
;
_olex2_refinement_description
;
1. Fixed Uiso
 At 1.2 times of:
  All C(H) groups, All C(H,H) groups
 At 1.5 times of:
  All C(H,H,H) groups
2.a Ternary CH refined with riding coordinates:
 C6(H6), C7(H7)
2.b Secondary CH2 refined with riding coordinates:
 C5(H5A,H5B), C8(H8A,H8B), C9(H9A,H9B), C14(H14A,H14B), C15(H15A,H15B),
 C16(H16A,H16B)
2.c Aromatic/amide H refined with riding coordinates:
 C10(H10), C13(H13), C19(H19), C20(H20), C21(H21), C22(H22), C23(H23)
2.d Idealised Me refined as rotating group:
 C4(H4A,H4B,H4C), C17(H17A,H17B,H17C), C24(H24A,H24B,H24C)
;
_shelx_shelxl_version_number 2014/7
_olex2_submission_special_instructions 'No special instructions were received'

loop_
_space_group_symop_operation_xyz
'x, y, z'
'-x, y+1/2, -z+1/2'
'-x, -y, -z'
'x, -y-1/2, z-1/2'

loop_
_atom_site_label
_atom_site_type_symbol
_atom_site_fract_x
_atom_site_fract_y
_atom_site_fract_z
_atom_site_U_iso_or_equiv
_atom_site_adp_type
_atom_site_occupancy
_atom_site_site_symmetry_order
_atom_site_calc_flag
_atom_site_refinement_flags_posn
O1 O -0.64093(11) -0.10125(3) 0.82782(12) 0.0353(2) Uani 1 1 d .
O2 O -0.45596(13) -0.04800(4) 0.81133(14) 0.0447(3) Uani 1 1 d .
O3 O -0.36269(12) -0.16102(3) 0.99982(11) 0.0353(2) Uani 1 1 d .
O4 O -0.45604(16) -0.22023(4) 0.82361(13) 0.0536(3) Uani 1 1 d .
C1 C -0.50939(15) -0.08933(5) 0.79818(15) 0.0272(3) Uani 1 1 d .
C2 C -0.44343(14) -0.13486(4) 0.74199(14) 0.0251(2) Uani 1 1 d .
C3 C -0.42544(15) -0.17733(5) 0.85582(15) 0.0285(3) Uani 1 1 d .
C4 C -0.3343(2) -0.19791(5) 1.11965(17) 0.0420(4) Uani 1 1 d .
H4A H -0.4350 -0.2138 1.1126 0.063 Uiso 1 1 calc GR
H4B H -0.2881 -0.1818 1.2201 0.063 Uiso 1 1 calc GR
H4C H -0.2605 -0.2231 1.1076 0.063 Uiso 1 1 calc GR
C5 C -0.27843(14) -0.12381(5) 0.72757(14) 0.0263(2) Uani 1 1 d .
H5A H -0.2630 -0.0876 0.7194 0.032 Uiso 1 1 calc R
H5B H -0.1914 -0.1369 0.8175 0.032 Uiso 1 1 calc R
C6 C -0.28320(13) -0.15073(4) 0.57964(14) 0.0234(2) Uani 1 1 d .
H6 H -0.2699 -0.1872 0.6021 0.028 Uiso 1 1 calc R
C7 C -0.45479(14) -0.14172(5) 0.47270(15) 0.0261(2) Uani 1 1 d .
H7 H -0.4848 -0.1665 0.3871 0.031 Uiso 1 1 calc R
C8 C -0.55291(15) -0.15049(5) 0.57730(15) 0.0297(3) Uani 1 1 d .
H8A H -0.5832 -0.1859 0.5756 0.036 Uiso 1 1 calc R
H8B H -0.6508 -0.1301 0.5433 0.036 Uiso 1 1 calc R
C9 C -0.47599(14) -0.08898(5) 0.40784(16) 0.0301(3) Uani 1 1 d .
H9A H -0.5779 -0.0870 0.3209 0.036 Uiso 1 1 calc R
H9B H -0.4819 -0.0656 0.4881 0.036 Uiso 1 1 calc R
C10 C -0.34428(14) -0.07323(5) 0.35376(15) 0.0271(3) Uani 1 1 d .
H10 H -0.3653 -0.0475 0.2793 0.032 Uiso 1 1 calc R
C11 C -0.19772(14) -0.09324(4) 0.40390(14) 0.0232(2) Uani 1 1 d .
C12 C -0.15613(14) -0.13454(4) 0.51604(13) 0.0227(2) Uani 1 1 d .
C13 C -0.01418(14) -0.15735(4) 0.55547(15) 0.0267(3) Uani 1 1 d .
H13 H 0.0573 -0.1448 0.5089 0.032 Uiso 1 1 calc R
C14 C 0.04550(15) -0.20015(5) 0.66362(15) 0.0292(3) Uani 1 1 d .
H14A H -0.0338 -0.2083 0.7124 0.035 Uiso 1 1 calc R
H14B H 0.1453 -0.1903 0.7457 0.035 Uiso 1 1 calc R
C15 C 0.07617(16) -0.24613(5) 0.58176(16) 0.0312(3) Uani 1 1 d .
H15A H 0.1498 -0.2371 0.5272 0.037 Uiso 1 1 calc R
H15B H -0.0253 -0.2568 0.5038 0.037 Uiso 1 1 calc R
C16 C 0.14659(18) -0.28976(5) 0.68880(17) 0.0387(3) Uani 1 1 d .
H16A H 0.2457 -0.2788 0.7698 0.046 Uiso 1 1 calc R
H16B H 0.0708 -0.3001 0.7394 0.046 Uiso 1 1 calc R
C17 C 0.1829(2) -0.33391(6) 0.6050(2) 0.0514(4) Uani 1 1 d .
H17A H 0.0861 -0.3440 0.5217 0.077 Uiso 1 1 calc GR
H17B H 0.2211 -0.3616 0.6769 0.077 Uiso 1 1 calc GR
H17C H 0.2648 -0.3247 0.5621 0.077 Uiso 1 1 calc GR
C18 C -0.07656(14) -0.07205(4) 0.34367(14) 0.0234(2) Uani 1 1 d .
C19 C 0.06401(15) -0.05079(5) 0.44176(16) 0.0290(3) Uani 1 1 d .
H19 H 0.0879 -0.0522 0.5497 0.035 Uiso 1 1 calc R
C20 C 0.16906(15) -0.02757(5) 0.38312(18) 0.0338(3) Uani 1 1 d .
H20 H 0.2634 -0.0128 0.4511 0.041 Uiso 1 1 calc R
C21 C 0.13741(17) -0.02573(5) 0.22646(18) 0.0352(3) Uani 1 1 d .
H21 H 0.2095 -0.0098 0.1867 0.042 Uiso 1 1 calc R
C22 C -0.00013(17) -0.04732(5) 0.12811(17) 0.0349(3) Uani 1 1 d .
H22 H -0.0217 -0.0466 0.0204 0.042 Uiso 1 1 calc R
C23 C -0.10705(16) -0.07009(5) 0.18626(15) 0.0290(3) Uani 1 1 d .
H23 H -0.2018 -0.0844 0.1177 0.035 Uiso 1 1 calc R
C24 C -0.7114(2) -0.06148(6) 0.8883(2) 0.0438(4) Uani 1 1 d .
H24A H -0.7375 -0.0336 0.8160 0.066 Uiso 1 1 calc GR
H24B H -0.6359 -0.0504 0.9872 0.066 Uiso 1 1 calc GR
H24C H -0.8086 -0.0736 0.9025 0.066 Uiso 1 1 calc GR

loop_
_atom_site_aniso_label
_atom_site_aniso_U_11
_atom_site_aniso_U_22
_atom_site_aniso_U_33
_atom_site_aniso_U_23
_atom_site_aniso_U_13
_atom_site_aniso_U_12
O1 0.0356(5) 0.0293(5) 0.0522(6) 0.0002(4) 0.0294(5) 0.0016(4)
O2 0.0477(6) 0.0268(5) 0.0717(8) -0.0091(5) 0.0360(6) -0.0076(4)
O3 0.0509(6) 0.0234(4) 0.0302(5) 0.0011(4) 0.0123(4) -0.0024(4)
O4 0.0938(10) 0.0253(5) 0.0449(6) -0.0066(4) 0.0281(6) -0.0116(5)
C1 0.0281(6) 0.0268(6) 0.0301(6) -0.0001(5) 0.0144(5) -0.0011(5)
C2 0.0246(5) 0.0243(5) 0.0295(6) -0.0031(5) 0.0134(5) -0.0037(4)
C3 0.0321(6) 0.0244(6) 0.0347(7) -0.0032(5) 0.0188(5) -0.0019(5)
C4 0.0630(10) 0.0290(7) 0.0366(8) 0.0069(6) 0.0206(7) 0.0050(6)
C5 0.0223(5) 0.0310(6) 0.0274(6) -0.0034(5) 0.0110(5) -0.0045(5)
C6 0.0227(5) 0.0219(5) 0.0273(6) 0.0000(4) 0.0108(5) -0.0012(4)
C7 0.0219(5) 0.0285(6) 0.0290(6) -0.0037(5) 0.0101(5) -0.0037(4)
C8 0.0231(6) 0.0350(7) 0.0331(7) -0.0056(5) 0.0124(5) -0.0068(5)
C9 0.0205(5) 0.0348(7) 0.0347(7) 0.0021(5) 0.0094(5) 0.0025(5)
C10 0.0251(6) 0.0258(6) 0.0297(6) 0.0031(5) 0.0088(5) 0.0012(4)
C11 0.0230(5) 0.0217(5) 0.0261(6) -0.0002(4) 0.0099(5) 0.0000(4)
C12 0.0227(5) 0.0216(5) 0.0251(6) -0.0012(4) 0.0097(4) -0.0007(4)
C13 0.0252(6) 0.0255(6) 0.0317(6) 0.0035(5) 0.0127(5) 0.0021(4)
C14 0.0270(6) 0.0294(6) 0.0311(6) 0.0052(5) 0.0100(5) 0.0046(5)
C15 0.0314(6) 0.0278(6) 0.0346(7) 0.0062(5) 0.0116(5) 0.0041(5)
C16 0.0400(8) 0.0301(7) 0.0400(8) 0.0076(6) 0.0062(6) 0.0053(6)
C17 0.0535(10) 0.0312(7) 0.0561(10) 0.0028(7) 0.0020(8) 0.0102(7)
C18 0.0236(5) 0.0176(5) 0.0312(6) 0.0019(4) 0.0122(5) 0.0020(4)
C19 0.0253(6) 0.0261(6) 0.0362(7) -0.0031(5) 0.0116(5) 0.0011(5)
C20 0.0258(6) 0.0239(6) 0.0534(9) -0.0048(6) 0.0158(6) -0.0014(5)
C21 0.0353(7) 0.0236(6) 0.0561(9) 0.0035(6) 0.0279(7) -0.0003(5)
C22 0.0435(8) 0.0292(6) 0.0380(7) 0.0053(5) 0.0216(6) 0.0001(6)
C23 0.0317(6) 0.0240(6) 0.0326(7) 0.0013(5) 0.0125(5) -0.0022(5)
C24 0.0491(9) 0.0406(8) 0.0549(9) -0.0002(7) 0.0346(8) 0.0098(7)

loop_
_atom_type_symbol
_atom_type_description
_atom_type_scat_dispersion_real
_atom_type_scat_dispersion_imag
_atom_type_scat_source
C C 0.0030 0.0020 'International Tables Vol C Tables 4.2.6.8 and 6.1.1.4'
H H 0.0000 0.0000 'International Tables Vol C Tables 4.2.6.8 and 6.1.1.4'
O O 0.0110 0.0060 'International Tables Vol C Tables 4.2.6.8 and 6.1.1.4'

loop_
_geom_angle_atom_site_label_1
_geom_angle_atom_site_label_2
_geom_angle_atom_site_label_3
_geom_angle
C1 O1 C24 115.78(11)
C3 O3 C4 116.56(10)
O1 C1 C2 110.49(10)
O2 C1 O1 123.36(12)
O2 C1 C2 126.12(12)
C1 C2 C5 111.51(10)
C1 C2 C8 111.28(10)
C3 C2 C1 108.95(10)
C3 C2 C5 108.97(10)
C3 C2 C8 110.89(10)
C5 C2 C8 105.19(10)
O3 C3 C2 110.80(10)
O4 C3 O3 123.20(13)
O4 C3 C2 125.92(12)
O3 C4 H4A 109.5
O3 C4 H4B 109.5
O3 C4 H4C 109.5
H4A C4 H4B 109.5
H4A C4 H4C 109.5
H4B C4 H4C 109.5
C2 C5 H5A 110.8
C2 C5 H5B 110.8
H5A C5 H5B 108.9
C6 C5 C2 104.54(9)
C6 C5 H5A 110.8
C6 C5 H5B 110.8
C5 C6 H6 108.1
C7 C6 C5 102.48(9)
C7 C6 H6 108.1
C12 C6 C5 114.72(10)
C12 C6 H6 108.1
C12 C6 C7 115.00(10)
C6 C7 H7 110.1
C6 C7 C8 103.38(10)
C8 C7 H7 110.1
C9 C7 C6 111.25(10)
C9 C7 H7 110.1
C9 C7 C8 111.79(10)
C2 C8 H8A 110.6
C2 C8 H8B 110.6
C7 C8 C2 105.86(9)
C7 C8 H8A 110.6
C7 C8 H8B 110.6
H8A C8 H8B 108.7
C7 C9 H9A 109.0
C7 C9 H9B 109.0
H9A C9 H9B 107.8
C10 C9 C7 112.96(10)
C10 C9 H9A 109.0
C10 C9 H9B 109.0
C9 C10 H10 117.9
C11 C10 C9 124.10(11)
C11 C10 H10 117.9
C10 C11 C12 121.53(11)
C10 C11 C18 117.82(11)
C12 C11 C18 120.65(10)
C11 C12 C6 116.65(10)
C13 C12 C6 122.03(11)
C13 C12 C11 121.29(11)
C12 C13 H13 115.9
C12 C13 C14 128.19(12)
C14 C13 H13 115.9
C13 C14 H14A 109.2
C13 C14 H14B 109.2
C13 C14 C15 111.91(11)
H14A C14 H14B 107.9
C15 C14 H14A 109.2
C15 C14 H14B 109.2
C14 C15 H15A 108.8
C14 C15 H15B 108.8
C14 C15 C16 113.85(11)
H15A C15 H15B 107.7
C16 C15 H15A 108.8
C16 C15 H15B 108.8
C15 C16 H16A 109.1
C15 C16 H16B 109.1
H16A C16 H16B 107.8
C17 C16 C15 112.47(13)
C17 C16 H16A 109.1
C17 C16 H16B 109.1
C16 C17 H17A 109.5
C16 C17 H17B 109.5
C16 C17 H17C 109.5
H17A C17 H17B 109.5
H17A C17 H17C 109.5
H17B C17 H17C 109.5
C19 C18 C11 121.37(11)
C23 C18 C11 120.11(11)
C23 C18 C19 118.37(11)
C18 C19 H19 119.7
C20 C19 C18 120.67(13)
C20 C19 H19 119.7
C19 C20 H20 119.8
C21 C20 C19 120.48(13)
C21 C20 H20 119.8
C20 C21 H21 120.3
C20 C21 C22 119.46(12)
C22 C21 H21 120.3
C21 C22 H22 119.9
C21 C22 C23 120.29(13)
C23 C22 H22 119.9
C18 C23 C22 120.71(12)
C18 C23 H23 119.6
C22 C23 H23 119.6
O1 C24 H24A 109.5
O1 C24 H24B 109.5
O1 C24 H24C 109.5
H24A C24 H24B 109.5
H24A C24 H24C 109.5
H24B C24 H24C 109.5

loop_
_geom_bond_atom_site_label_1
_geom_bond_atom_site_label_2
_geom_bond_distance
O1 C1 1.3386(15)
O1 C24 1.4498(17)
O2 C1 1.1998(15)
O3 C3 1.3327(16)
O3 C4 1.4457(16)
O4 C3 1.1998(16)
C1 C2 1.5275(17)
C2 C3 1.5260(18)
C2 C5 1.5588(17)
C2 C8 1.5627(18)
C4 H4A 0.9800
C4 H4B 0.9800
C4 H4C 0.9800
C5 H5A 0.9900
C5 H5B 0.9900
C5 C6 1.5394(17)
C6 H6 1.0000
C6 C7 1.5353(17)
C6 C12 1.5160(16)
C7 H7 1.0000
C7 C8 1.5361(17)
C7 C9 1.5268(18)
C8 H8A 0.9900
C8 H8B 0.9900
C9 H9A 0.9900
C9 H9B 0.9900
C9 C10 1.4943(18)
C10 H10 0.9500
C10 C11 1.3456(16)
C11 C12 1.4792(16)
C11 C18 1.4948(16)
C12 C13 1.3448(16)
C13 H13 0.9500
C13 C14 1.4995(17)
C14 H14A 0.9900
C14 H14B 0.9900
C14 C15 1.5250(18)
C15 H15A 0.9900
C15 H15B 0.9900
C15 C16 1.5263(18)
C16 H16A 0.9900
C16 H16B 0.9900
C16 C17 1.515(2)
C17 H17A 0.9800
C17 H17B 0.9800
C17 H17C 0.9800
C18 C19 1.3975(17)
C18 C23 1.3914(18)
C19 H19 0.9500
C19 C20 1.3876(19)
C20 H20 0.9500
C20 C21 1.383(2)
C21 H21 0.9500
C21 C22 1.384(2)
C22 H22 0.9500
C22 C23 1.3932(18)
C23 H23 0.9500
C24 H24A 0.9800
C24 H24B 0.9800
C24 H24C 0.9800

loop_
_geom_torsion_atom_site_label_1
_geom_torsion_atom_site_label_2
_geom_torsion_atom_site_label_3
_geom_torsion_atom_site_label_4
_geom_torsion
O1 C1 C2 C3 -52.07(13)
O1 C1 C2 C5 -172.38(10)
O1 C1 C2 C8 70.50(13)
O2 C1 C2 C3 129.73(15)
O2 C1 C2 C5 9.42(19)
O2 C1 C2 C8 -107.70(15)
C1 C2 C3 O3 -43.43(14)
C1 C2 C3 O4 139.61(14)
C1 C2 C5 C6 -140.43(10)
C1 C2 C8 C7 114.14(11)
C2 C5 C6 C7 38.72(12)
C2 C5 C6 C12 164.06(10)
C3 C2 C5 C6 99.27(11)
C3 C2 C8 C7 -124.42(11)
C4 O3 C3 O4 -1.0(2)
C4 O3 C3 C2 -178.05(11)
C5 C2 C3 O3 78.43(12)
C5 C2 C3 O4 -98.52(16)
C5 C2 C8 C7 -6.76(13)
C5 C6 C7 C8 -42.97(12)
C5 C6 C7 C9 77.16(12)
C5 C6 C12 C11 -90.66(13)
C5 C6 C12 C13 91.27(14)
C6 C7 C8 C2 30.71(12)
C6 C7 C9 C10 44.61(15)
C6 C12 C13 C14 -0.6(2)
C7 C6 C12 C11 27.84(14)
C7 C6 C12 C13 -150.23(12)
C7 C9 C10 C11 -23.22(18)
C8 C2 C3 O3 -166.24(10)
C8 C2 C3 O4 16.80(19)
C8 C2 C5 C6 -19.68(12)
C8 C7 C9 C10 159.62(11)
C9 C7 C8 C2 -89.04(12)
C9 C10 C11 C12 1.93(19)
C9 C10 C11 C18 -177.51(11)
C10 C11 C12 C6 -4.08(17)
C10 C11 C12 C13 174.01(12)
C10 C11 C18 C19 119.55(13)
C10 C11 C18 C23 -56.02(16)
C11 C12 C13 C14 -178.54(12)
C11 C18 C19 C20 -174.57(11)
C11 C18 C23 C22 175.49(11)
C12 C6 C7 C8 -168.12(10)
C12 C6 C7 C9 -48.00(14)
C12 C11 C18 C19 -59.90(16)
C12 C11 C18 C23 124.53(12)
C12 C13 C14 C15 116.00(15)
C13 C14 C15 C16 176.51(11)
C14 C15 C16 C17 -177.25(13)
C18 C11 C12 C6 175.35(10)
C18 C11 C12 C13 -6.57(17)
C18 C19 C20 C21 -0.94(19)
C19 C18 C23 C22 -0.21(18)
C19 C20 C21 C22 -0.1(2)
C20 C21 C22 C23 1.0(2)
C21 C22 C23 C18 -0.8(2)
C23 C18 C19 C20 1.08(18)
C24 O1 C1 O2 -4.2(2)
C24 O1 C1 C2 177.54(11)
